data_2006090
loop_
_publ_author_name
'Meehan, Paul R.'
'Ferguson, George'
'Glidewell, Christopher'
'Patterson, Iain L.J.'

_publ_section_title
;
 Molecular Tiling in the 1:1 Adduct of 1,4-Diazabicyclo[2.2.2]octane
 and 1,3,5-Benzenetricarboxylic Acid
;
_journal_issue 5
_journal_name_full 'Acta Crystallographica Section C'
_journal_page_first 628
_journal_page_last 631
_journal_paper_doi 10.1107/S0108270197001200
_journal_volume 53
_journal_year 1997
_chemical_formula_moiety 'C6 H13 N2 1+.C9 H5 O6 1-'
_chemical_formula_sum 'C15 H18 N2 O6'
_chemical_formula_weight 322.31
_chemical_name_systematic
;
1,4-Diazabicyclo[2.2.2]octane--1,3,5-benzenetricarboxylic acid (1/1).
.
;
_space_group_IT_number 62
_symmetry_cell_setting orthorhombic
_symmetry_space_group_name_Hall '-P 2ac 2n'
_symmetry_space_group_name_H-M 'P n m a'
_cell_angle_alpha 90.00
_cell_angle_beta 90.00
_cell_angle_gamma 90.00
_cell_formula_units_Z 4
_cell_length_a 11.2525(11)
_cell_length_b 7.0950(12)
_cell_length_c 18.612(2)
_cell_measurement_reflns_used 25
_cell_measurement_temperature 294.0(10)
_cell_measurement_theta_max 23.84
_cell_measurement_theta_min 12.49
_cell_volume 1485.9(3)
_computing_cell_refinement 'CAD4-PC Software'
_computing_data_collection 'CAD4-PC Software (Enraf-Nonius, 1992)'
_computing_data_reduction 'DATRD2 in NRCVAX96 (Gabe, Le Page, Charland, Lee & White, 1989)'
_computing_molecular_graphics 'NRCVAX96, ORTEPII (Johnson, 1976), PLATON (Spek, 1996a), PLUTON (Spek 1996b)'
_computing_publication_material 'NRCVAX96, SHELXL93  and WordPerfect macro PREPCIF (Ferguson, 1996)'
_computing_structure_refinement 'NRCVAX96 and SHELXL93 (Sheldrick, 1993)'
_computing_structure_solution 'SOLVER in NRCVAX96'
_diffrn_ambient_temperature 294.0(10)
_diffrn_measurement_device 'Enraf-Nonius CAD-4'
_diffrn_measurement_method \q/2\q
_diffrn_radiation_monochromator graphite
_diffrn_radiation_source 'X-ray tube'
_diffrn_radiation_type 'Molybdenum K\a'
_diffrn_radiation_wavelength 0.7107
_diffrn_reflns_av_R_equivalents 0.041
_diffrn_reflns_av_sigmaI/netI 0.0270
_diffrn_reflns_limit_h_max 15
_diffrn_reflns_limit_h_min 0
_diffrn_reflns_limit_k_max 9
_diffrn_reflns_limit_k_min 0
_diffrn_reflns_limit_l_max 26
_diffrn_reflns_limit_l_min 0
_diffrn_reflns_number 2522
_diffrn_reflns_theta_max 29.94
_diffrn_reflns_theta_min 2.11
_diffrn_standards_decay_% 'no decay, variation 0.5'
_diffrn_standards_interval_time 120
_diffrn_standards_number 3
_exptl_absorpt_coefficient_mu 0.113
_exptl_absorpt_correction_T_max 1.0000
_exptl_absorpt_correction_T_min 1.0000
_exptl_absorpt_correction_type none
_exptl_crystal_colour colourless
_exptl_crystal_density_diffrn 1.441
_exptl_crystal_density_meas ?
_exptl_crystal_description block
_exptl_crystal_F_000 680
_exptl_crystal_size_max 0.42
_exptl_crystal_size_mid 0.35
_exptl_crystal_size_min 0.24
_refine_diff_density_max 0.297
_refine_diff_density_min -0.185
_refine_ls_extinction_coef 0.0028(12)
_refine_ls_extinction_method 'SHELXL93 (Sheldrick, 1993)'
_refine_ls_goodness_of_fit_all 1.060
_refine_ls_goodness_of_fit_obs 1.288
_refine_ls_hydrogen_treatment 'H atoms riding (C-H 0.93--0.97, N-H 0.91, O-H 0.82\%A)'
_refine_ls_matrix_type full
_refine_ls_number_parameters 134
_refine_ls_number_reflns 2323
_refine_ls_number_restraints 0
_refine_ls_restrained_S_all 1.060
_refine_ls_restrained_S_obs 1.288
_refine_ls_R_factor_all 0.0912
_refine_ls_R_factor_obs .0489
_refine_ls_shift/esd_max 0.000
_refine_ls_shift/esd_mean 0.000
_refine_ls_structure_factor_coef Fsqd
_refine_ls_weighting_details 'w = 1/[\s^2^(Fo^2^)+(0.0786P)^2^+0.1098P] where P=(Fo^2^+2Fc^2^)/3'
_refine_ls_weighting_scheme calc
_refine_ls_wR_factor_all 0.1531
_refine_ls_wR_factor_obs .1407
_reflns_number_observed 1380
_reflns_number_total 2323
_reflns_observed_criterion >2\s(I)
_cod_data_source_file ab1456.cif
_cod_data_source_block 96112
_cod_depositor_comments
;
The following automatic conversions were performed:

'_exptl_crystal_density_meas' value 'not measured' was changed to '?'
- the value is perceived as not measured.

Automatic conversion script
Id: cif_fix_values 3008 2015-01-20 13:52:24Z robertas 

The following automatic conversions were performed:

'_refine_ls_weighting_scheme' value 'calc w =
1/[\s^2^(Fo^2^)+(0.0786P)^2^+0.1098P] where P=(Fo^2^+2Fc^2^)/3' was
changed to 'calc'. New tag '_refine_ls_weighting_details' was
created. The value of the new tag was set to 'w =
1/[\s^2^(Fo^2^)+(0.0786P)^2^+0.1098P] where P=(Fo^2^+2Fc^2^)/3'.

Automatic conversion script
Id: cif_fix_values 3143 2015-03-26 13:38:13Z robertas 
;
_cod_database_code 2006090

loop_
_symmetry_equiv_pos_as_xyz
'x, y, z'
'-x+1/2, y+1/2, z+1/2'
'x, -y+1/2, z'
'-x+1/2, -y, z+1/2'
'-x, -y, -z'
'x-1/2, -y-1/2, -z-1/2'
'-x, y-1/2, -z'
'x-1/2, y, -z-1/2'

loop_
_atom_site_aniso_label
_atom_site_aniso_U_11
_atom_site_aniso_U_22
_atom_site_aniso_U_33
_atom_site_aniso_U_12
_atom_site_aniso_U_13
_atom_site_aniso_U_23
O11 .0349(9) .128(2) .0341(9) .000 .0011(7) .000
O12 .0538(11) .165(3) .0235(8) .000 -.0151(7) .000
O31 .0450(9) .110(2) .0202(7) .000 -.0054(6) .000
O32 .0387(9) .107(2) .0367(9) .000 -.0129(7) .000
O51 .0479(10) .129(2) .0302(9) .000 .0135(7) .000
O52 .0372(9) .0833(14) .0534(10) .000 .0080(8) .000
C1 .0324(10) .0472(13) .0194(8) .000 -.0017(7) .000
C2 .0330(10) .0511(14) .0219(9) .000 -.0006(7) .000
C3 .0334(10) .0433(13) .0222(8) .000 -.0035(7) .000
C4 .0280(9) .0445(13) .0319(10) .000 -.0019(8) .000
C5 .0362(10) .0420(13) .0278(9) .000 .0041(8) .000
C6 .0390(11) .0511(14) .0186(8) .000 .0005(8) .000
C11 .0349(11) .068(2) .0240(9) .000 -.0051(8) .000
C13 .0414(12) .056(2) .0252(9) .000 -.0082(9) .000
C15 .0380(12) .0465(14) .0344(11) .000 .0071(9) .000
N2 .0618(13) .0572(13) .0242(9) .000 -.0080(9) .000
N3 .0398(10) .089(2) .0253(8) .000 -.0034(8) .000
C21 .056(2) .088(2) .0352(12) .000 .0096(11) .000
C22 .0704(12) .0578(12) .0444(9) -.0122(10) -.0091(8) .0037(9)
C31 .0387(12) .090(2) .0392(13) .000 -.0006(10) .000
C32 .0590(10) .0833(15) .0419(9) -.0125(11) -.0070(8) .0196(10)

loop_
_atom_site_label
_atom_site_fract_x
_atom_site_fract_y
_atom_site_fract_z
_atom_site_U_iso_or_equiv
_atom_site_thermal_displace_type
_atom_site_calc_flag
_atom_site_refinement_flags
_atom_site_occupancy
_atom_site_disorder_group
_atom_site_type_symbol
O11 .36766(14) .2500 .04558(9) .0658(6) Uani d S 1 . O
O12 .3068(2) .2500 .15685(8) .0808(8) Uani d S 1 . O
O31 .06421(15) .2500 -.14622(8) .0586(6) Uani d S 1 . O
O32 -.12986(15) .2500 -.12160(9) .0607(6) Uani d S 1 . O
O51 -.0974(2) .2500 .22150(9) .0691(7) Uani d S 1 . O
O52 -.24720(15) .2500 .14437(10) .0580(5) Uani d S 1 . O
C1 .1591(2) .2500 .06806(10) .0330(5) Uani d S 1 . C
C2 .1266(2) .2500 -.00392(10) .0353(5) Uani d S 1 . C
C3 .0080(2) .2500 -.02431(10) .0329(5) Uani d S 1 . C
C4 -.0801(2) .2500 .02778(11) .0348(5) Uani d S 1 . C
C5 -.0488(2) .2500 .09995(11) .0353(5) Uani d S 1 . C
C6 .0709(2) .2500 .11970(10) .0363(5) Uani d S 1 . C
C11 .2874(2) .2500 .09149(11) .0424(6) Uani d S 1 . C
C13 -.0273(2) .2500 -.10201(11) .0408(6) Uani d S 1 . C
C15 -.1431(2) .2500 .15625(11) .0396(5) Uani d S 1 . C
N2 -.0466(2) .2500 -.41345(10) .0478(5) Uani d S 1 . N
N3 .0018(2) .2500 -.28219(10) .0512(6) Uani d S 1 . N
C21 .0856(2) .2500 -.40488(14) .0599(8) Uani d S 1 . C
C22 -.0970(2) .0775(3) -.37995(9) .0575(5) Uani d . 1 . C
C31 .1124(2) .2500 -.32443(13) .0559(7) Uani d S 1 . C
C32 -.0683(2) .0818(3) -.30032(10) .0614(6) Uani d . 1 . C
H3 .04030 .2500 -.18784 .088 Uiso calc SR 1 . H
H5 -.1512 .2500 .25123(9) .104 Uiso calc SR 1 . H
H2A .1854 .2500 -.03907 .042 Uiso calc SR 1 . H
H4 -.1598 .2500 .01445(11) .042 Uiso calc SR 1 . H
H6 .0914 .2500 .16809 .044 Uiso calc SR 1 . H
H2 -.0645 .2500 -.46112(10) .057 Uiso calc SR 1 . H
H21 .1195 .3609 -.42738 .072 Uiso calc R 1 . H
H22A -.0627 -.0340(3) -.40188(9) .069 Uiso calc R 1 . H
H22B -.1824 .0739 -.38699 .069 Uiso calc R 1 . H
H31 .1590 .1394 -.31240 .067 Uiso calc R 1 . H
H32A -.1416 .0822(3) -.27289(10) .074 Uiso calc R 1 . H
H32B -.0239 -.0304 -.28748 .074 Uiso calc R 1 . H

loop_
_atom_type_symbol
_atom_type_description
_atom_type_scat_dispersion_real
_atom_type_scat_dispersion_imag
_atom_type_scat_source
C C 0.0033 0.0016 'International Tables Vol C Tables 4.2.6.8 and 6.1.1.4'
H H 0.0000 0.0000 'International Tables Vol C Tables 4.2.6.8 and 6.1.1.4'
N N 0.0061 0.0033 'International Tables Vol C Tables 4.2.6.8 and 6.1.1.4'
O O 0.0106 0.0060 'International Tables Vol C Tables 4.2.6.8 and 6.1.1.4'

loop_
_geom_angle_atom_site_label_1
_geom_angle_atom_site_label_2
_geom_angle_atom_site_label_3
_geom_angle_site_symmetry_1
_geom_angle_site_symmetry_3
_geom_angle
_geom_angle_publ_flag
C2 C1 C6 . . 118.8(2) ?
C2 C1 C11 . . 122.1(2) ?
C6 C1 C11 . . 119.1(2) ?
C1 C2 C3 . . 121.1(2) ?
C2 C3 C4 . . 119.8(2) ?
C2 C3 C13 . . 121.2(2) ?
C4 C3 C13 . . 119.0(2) ?
C3 C4 C5 . . 119.7(2) ?
C4 C5 C6 . . 119.9(2) ?
C4 C5 C15 . . 120.0(2) ?
C6 C5 C15 . . 120.1(2) ?
C1 C6 C5 . . 120.7(2) ?
O11 C11 O12 . . 123.3(2) y
O11 C11 C1 . . 119.8(2) y
O12 C11 C1 . . 116.9(2) y
O31 C13 O32 . . 123.8(2) y
O31 C13 C3 . . 113.3(2) y
O32 C13 C3 . . 122.9(2) y
O51 C15 O52 . . 123.6(2) y
O51 C15 C5 . . 111.7(2) y
O52 C15 C5 . . 124.7(2) y
C22 N2 C22 . 3 110.9(2) ?
C21 N2 C22 . . 109.55(13) ?
C22 N2 C21 3 . 109.55(13) ?
C32 N3 C32 . 3 108.5(2) ?
C31 N3 C32 . . 109.35(13) ?
C32 N3 C31 3 . 109.35(13) ?
N2 C21 C31 . . 107.6(2) ?
N2 C22 C32 . . 108.2(2) ?
N3 C31 C21 . . 110.9(2) ?
N3 C32 C22 . . 110.8(2) ?

loop_
_geom_bond_atom_site_label_1
_geom_bond_atom_site_label_2
_geom_bond_site_symmetry_2
_geom_bond_distance
_geom_bond_publ_flag
O11 C11 . 1.243(3) y
O12 C11 . 1.236(2) y
O31 C13 . 1.318(3) y
O32 C13 . 1.210(3) y
O51 C15 . 1.319(3) y
O52 C15 . 1.192(3) y
C1 C2 . 1.389(3) ?
C1 C6 . 1.382(3) ?
C1 C11 . 1.508(3) y
C2 C3 . 1.388(3) ?
C3 C4 . 1.386(3) ?
C3 C13 . 1.500(3) y
C4 C5 . 1.388(3) ?
C5 C6 . 1.396(3) ?
C5 C15 . 1.491(3) y
N2 C22 . 1.486(2) y
N2 C22 3 1.486(2) ?
N2 C21 . 1.495(3) y
N3 C32 . 1.470(2) y
N3 C32 3 1.470(2) ?
N3 C31 . 1.472(3) y
C21 C31 . 1.528(4) y
C22 C32 . 1.517(3) y

loop_
_geom_torsion_atom_site_label_1
_geom_torsion_atom_site_label_2
_geom_torsion_atom_site_label_3
_geom_torsion_atom_site_label_4
_geom_torsion_site_symmetry_1
_geom_torsion
C22 N2 C21 C31 . -60.93(12)
C22 N2 C21 C31 3 60.93(12)
C22 N2 C22 C32 3 -59.0(3)
C21 N2 C22 C32 . 62.0(2)
C32 N3 C31 C21 . 59.35(12)
C32 N3 C31 C21 3 -59.35(12)
N2 C21 C31 N3 . 0.0
C32 N3 C32 C22 3 60.6(2)
C31 N3 C32 C22 . -58.6(2)
N2 C22 C32 N3 . -1.5(2)
